data_4311397
loop_
_publ_author_name
'Konstantin A. Brylev'
'Yuri V. Mironov'
'Nikolai G. Naumov'
'Vladimir E. Fedorov'
'James A. Ibers'

_publ_section_title
;
 New Compounds from Tellurocyanide Rhenium Cluster Anions and
 3d-Transition Metal Cations Coordinated with Ethylenediamine
;
_journal_name_full 'Inorganic Chemistry'
_journal_page_first 4833
_journal_page_last 4838
_journal_paper_doi 10.1021/ic040046j
_journal_volume 43
_journal_year 2004
_chemical_formula_sum 'C10 H44 N18 Ni2 O2 Re6 Te8'
_chemical_formula_weight 2704.05
_chemical_name_systematic
;

  ?

;
_space_group_IT_number 14
_symmetry_cell_setting monoclinic
_symmetry_space_group_name_Hall '-P 2yn'
_symmetry_space_group_name_H-M 'P 1 21/n 1'
_atom_sites_solution_hydrogens geom
_atom_sites_solution_primary direct
_atom_sites_solution_secondary difmap
_audit_creation_method SHELXL-97
_cell_angle_alpha 90.00
_cell_angle_beta 97.1700(10)
_cell_angle_gamma 90.00
_cell_formula_units_Z 2
_cell_length_a 10.3607(7)
_cell_length_b 10.6377(7)
_cell_length_c 21.2875(14)
_cell_measurement_temperature 153(2)
_cell_volume 2327.8(3)
_computing_cell_refinement 'SAINT (Bruker 2000)'
_computing_data_collection 'SMART (Bruker 2000)'
_computing_data_reduction SAINT
_computing_molecular_graphics 'XP in SHELXTL'
_computing_structure_refinement SHELXTL
_computing_structure_solution 'SHELXTL (Sheldrick, 2000)'
_diffrn_ambient_temperature 153(2)
_diffrn_measured_fraction_theta_full 0.975
_diffrn_measured_fraction_theta_max 0.975
_diffrn_radiation_monochromator graphite
_diffrn_radiation_source 'fine-focus sealed tube'
_diffrn_radiation_type MoK\a
_diffrn_radiation_wavelength 0.71073
_diffrn_reflns_av_R_equivalents 0.0380
_diffrn_reflns_av_sigmaI/netI 0.0297
_diffrn_reflns_limit_h_max 13
_diffrn_reflns_limit_h_min -13
_diffrn_reflns_limit_k_max 14
_diffrn_reflns_limit_k_min -14
_diffrn_reflns_limit_l_max 28
_diffrn_reflns_limit_l_min -28
_diffrn_reflns_number 27417
_diffrn_reflns_theta_full 28.28
_diffrn_reflns_theta_max 28.28
_diffrn_reflns_theta_min 1.93
_exptl_absorpt_coefficient_mu 21.271
_exptl_crystal_density_diffrn 3.858
_exptl_crystal_density_method 'not measured'
_exptl_crystal_F_000 2336
_refine_diff_density_max 4.116
_refine_diff_density_min -1.121
_refine_diff_density_rms 0.358
_refine_ls_extinction_method none
_refine_ls_goodness_of_fit_ref 1.235
_refine_ls_hydrogen_treatment mixed
_refine_ls_matrix_type full
_refine_ls_number_parameters 212
_refine_ls_number_reflns 5628
_refine_ls_number_restraints 0
_refine_ls_restrained_S_all 1.235
_refine_ls_R_factor_all 0.0539
_refine_ls_R_factor_gt 0.0335
_refine_ls_shift/su_max 0.012
_refine_ls_shift/su_mean 0.001
_refine_ls_structure_factor_coef Fsqd
_refine_ls_weighting_details
; calc

  [1.00000+0.00000exp(0.00(sin\q/\l)^2^)]/

    [\s^2^(Fo^2^)+0.0000+0.0000*P+(0.0350P)^2^+0.0000sin\q/\l]

  where P = 1.00000Fo^2^ + 0.00000Fc^2^

;
_refine_ls_weighting_scheme calc
_refine_ls_wR_factor_gt 0.0731
_refine_ls_wR_factor_ref 0.0805
_reflns_number_gt 4302
_reflns_number_total 5628
_reflns_threshold_expression >2sigma(I)
_cod_data_source_file ic040046j_2.cif
_cod_data_source_block compound2
_cod_database_code 4311397

loop_
_symmetry_equiv_pos_as_xyz
'x, y, z'
'-x+1/2, y+1/2, -z+1/2'
'-x, -y, -z'
'x-1/2, -y-1/2, z-1/2'

loop_
_atom_site_label
_atom_site_type_symbol
_atom_site_fract_x
_atom_site_fract_y
_atom_site_fract_z
_atom_site_U_iso_or_equiv
_atom_site_adp_type
_atom_site_occupancy
_atom_site_symmetry_multiplicity
_atom_site_calc_flag
_atom_site_refinement_flags
_atom_site_disorder_assembly
_atom_site_disorder_group
Re1 Re 0.59040(3) 0.88155(3) 0.055550(14) 0.01778(8) Uani 1 1 d . . .
Re2 Re 0.34828(3) 0.90024(3) -0.004440(14) 0.01753(8) Uani 1 1 d . . .
Re3 Re 0.44829(3) 1.08767(3) 0.070273(14) 0.01734(8) Uani 1 1 d . . .
Te1 Te 0.79657(5) 0.89418(5) -0.01006(3) 0.02305(13) Uani 1 1 d . . .
Te2 Te 0.38634(5) 0.86807(5) 0.12196(2) 0.02317(13) Uani 1 1 d . . .
Te3 Te 0.69215(5) 1.06898(5) 0.13078(2) 0.02268(12) Uani 1 1 d . . .
Te4 Te 0.49024(5) 0.69201(5) -0.01919(2) 0.02350(13) Uani 1 1 d . . .
C1 C 0.6878(8) 0.7509(9) 0.1183(4) 0.0270(19) Uani 1 1 d . . .
C2 C 0.1809(8) 0.7868(8) -0.0082(4) 0.0220(17) Uani 1 1 d . . .
C3 C 0.3907(7) 1.1829(8) 0.1483(4) 0.0214(17) Uani 1 1 d . . .
N1 N 0.7406(8) 0.6804(8) 0.1536(4) 0.039(2) Uani 1 1 d . . .
N2 N 0.0917(7) 0.7245(7) -0.0095(3) 0.0278(16) Uani 1 1 d . . .
N3 N 0.3598(7) 1.2336(7) 0.1913(3) 0.0341(18) Uani 1 1 d . . .
Ni1 Ni -0.08330(10) 0.48348(10) -0.14993(5) 0.0227(2) Uani 1 1 d . . .
N11 N 0.0597(7) 0.5097(7) -0.2118(3) 0.0273(16) Uani 1 1 d . . .
H1A H 0.1265 0.4530 -0.2026 0.033 Uiso 1 1 calc R . .
H1B H 0.0239 0.4983 -0.2531 0.033 Uiso 1 1 calc R . .
N12 N -0.0721(7) 0.6820(7) -0.1434(3) 0.0298(17) Uani 1 1 d . . .
H2A H -0.1542 0.7161 -0.1470 0.036 Uiso 1 1 calc R . .
H2B H -0.0282 0.7054 -0.1049 0.036 Uiso 1 1 calc R . .
N13 N -0.2307(7) 0.4781(7) -0.0888(3) 0.0333(18) Uani 1 1 d . . .
H13A H -0.2256 0.5486 -0.0643 0.050 Uiso 1 1 calc R . .
H13B H -0.2193 0.4090 -0.0635 0.050 Uiso 1 1 calc R . .
H13C H -0.3102 0.4746 -0.1123 0.050 Uiso 1 1 calc R . .
N14 N -0.0690(8) 0.2851(7) -0.1599(3) 0.0358(18) Uani 1 1 d . . .
H14A H -0.1068 0.2618 -0.1990 0.054 Uiso 1 1 calc R . .
H14B H -0.1104 0.2465 -0.1299 0.054 Uiso 1 1 calc R . .
H14C H 0.0163 0.2621 -0.1549 0.054 Uiso 1 1 calc R . .
N15 N -0.2380(7) 0.4950(7) -0.2260(3) 0.0314(17) Uani 1 1 d . . .
H15A H -0.2609 0.5769 -0.2330 0.047 Uiso 1 1 calc R . .
H15B H -0.3078 0.4510 -0.2159 0.047 Uiso 1 1 calc R . .
H15C H -0.2113 0.4620 -0.2617 0.047 Uiso 1 1 calc R . .
N16 N 0.0650(6) 0.4602(6) -0.0715(3) 0.0237(15) Uani 1 1 d . . .
H16A H 0.1395 0.4333 -0.0857 0.036 Uiso 1 1 calc R . .
H16B H 0.0387 0.4024 -0.0442 0.036 Uiso 1 1 calc R . .
H16C H 0.0799 0.5350 -0.0511 0.036 Uiso 1 1 calc R . .
C11 C 0.1089(9) 0.6401(10) -0.2020(5) 0.042(2) Uani 1 1 d . . .
H6B H 0.1532 0.6663 -0.2385 0.050 Uiso 1 1 calc R . .
H6C H 0.1727 0.6441 -0.1634 0.050 Uiso 1 1 calc R . .
C12 C -0.0020(9) 0.7268(9) -0.1954(4) 0.035(2) Uani 1 1 d . . .
H3B H 0.0310 0.8130 -0.1862 0.042 Uiso 1 1 calc R . .
H3C H -0.0619 0.7289 -0.2355 0.042 Uiso 1 1 calc R . .
O1 O -0.4972(10) 0.4785(10) -0.1776(6) 0.103(4) Uani 1 1 d . . .
HO1A H -0.5430 0.5589 -0.1840 0.100 Uiso 1 1 d . . .
HO1B H -0.5550 0.4077 -0.1740 0.100 Uiso 1 1 d . . .

loop_
_atom_site_aniso_label
_atom_site_aniso_U_11
_atom_site_aniso_U_22
_atom_site_aniso_U_33
_atom_site_aniso_U_23
_atom_site_aniso_U_13
_atom_site_aniso_U_12
Re1 0.01716(16) 0.02014(17) 0.01538(16) 0.00073(12) -0.00053(12) 0.00301(12)
Re2 0.01683(16) 0.02016(17) 0.01493(16) -0.00019(12) -0.00065(12) 0.00040(12)
Re3 0.01738(16) 0.01925(17) 0.01486(16) -0.00038(12) -0.00008(12) 0.00164(12)
Te1 0.0188(3) 0.0287(3) 0.0212(3) 0.0004(2) 0.0010(2) 0.0058(2)
Te2 0.0240(3) 0.0270(3) 0.0180(3) 0.0011(2) 0.0008(2) -0.0003(2)
Te3 0.0211(3) 0.0290(3) 0.0166(3) -0.0011(2) -0.0027(2) -0.0013(2)
Te4 0.0292(3) 0.0191(3) 0.0220(3) -0.0003(2) 0.0024(2) 0.0020(2)
C1 0.027(4) 0.040(5) 0.016(4) -0.005(4) 0.011(3) 0.003(4)
C2 0.024(4) 0.025(5) 0.016(4) 0.000(3) 0.001(3) 0.010(4)
C3 0.017(4) 0.024(4) 0.023(4) -0.001(3) 0.001(3) 0.004(3)
N1 0.042(5) 0.042(5) 0.032(4) 0.010(4) 0.000(4) 0.016(4)
N2 0.025(4) 0.031(4) 0.026(4) 0.002(3) -0.002(3) -0.007(3)
N3 0.040(4) 0.037(5) 0.024(4) -0.007(3) -0.001(3) 0.011(4)
Ni1 0.0250(5) 0.0259(6) 0.0165(5) 0.0000(4) -0.0004(4) 0.0002(4)
N11 0.032(4) 0.029(4) 0.020(4) 0.009(3) -0.001(3) 0.000(3)
N12 0.027(4) 0.035(5) 0.025(4) -0.002(3) -0.004(3) 0.007(3)
N13 0.034(4) 0.044(5) 0.023(4) 0.008(3) 0.008(3) 0.004(4)
N14 0.047(5) 0.031(4) 0.028(4) -0.001(3) -0.001(3) -0.007(4)
N15 0.028(4) 0.042(5) 0.021(4) -0.007(3) -0.006(3) -0.002(3)
N16 0.024(4) 0.026(4) 0.020(3) 0.001(3) 0.000(3) 0.004(3)
C11 0.035(5) 0.054(7) 0.038(6) 0.006(5) 0.009(4) -0.009(5)
C12 0.040(5) 0.029(5) 0.034(5) 0.010(4) 0.001(4) -0.007(4)
O1 0.085(7) 0.088(8) 0.141(10) 0.000(7) 0.040(7) -0.025(6)

loop_
_atom_type_symbol
_atom_type_description
_atom_type_scat_dispersion_real
_atom_type_scat_dispersion_imag
_atom_type_scat_source
C C 0.0033 0.0016 'International Tables Vol C Tables 4.2.6.8 and 6.1.1.4'
H H 0.0000 0.0000 'International Tables Vol C Tables 4.2.6.8 and 6.1.1.4'
N N 0.0061 0.0033 'International Tables Vol C Tables 4.2.6.8 and 6.1.1.4'
Ni Ni 0.3393 1.1124 'International Tables Vol C Tables 4.2.6.8 and 6.1.1.4'
Te Te -0.5308 1.6751 'International Tables Vol C Tables 4.2.6.8 and 6.1.1.4'
Re Re -1.0185 7.2310 'International Tables Vol C Tables 4.2.6.8 and 6.1.1.4'
O O 0.0106 0.0060 'International Tables Vol C Tables 4.2.6.8 and 6.1.1.4'

loop_
_geom_angle_atom_site_label_1
_geom_angle_atom_site_label_2
_geom_angle_atom_site_label_3
_geom_angle
_geom_angle_site_symmetry_1
_geom_angle_site_symmetry_3
_geom_angle_publ_flag
C1 Re1 Re2 135.6(2) . 3_675 ?
C1 Re1 Re2 134.5(2) . . ?
Re2 Re1 Re2 89.856(13) 3_675 . ?
C1 Re1 Re3 135.9(2) . 3_675 ?
Re2 Re1 Re3 60.027(12) 3_675 3_675 ?
Re2 Re1 Re3 59.961(11) . 3_675 ?
C1 Re1 Re3 134.1(2) . . ?
Re2 Re1 Re3 59.963(12) 3_675 . ?
Re2 Re1 Re3 59.957(11) . . ?
Re3 Re1 Re3 90.063(13) 3_675 . ?
C1 Re1 Te3 89.5(2) . . ?
Re2 Re1 Te3 60.210(15) 3_675 . ?
Re2 Re1 Te3 120.233(17) . . ?
Re3 Re1 Te3 120.235(18) 3_675 . ?
Re3 Re1 Te3 60.276(15) . . ?
C1 Re1 Te2 88.7(2) . . ?
Re2 Re1 Te2 120.163(18) 3_675 . ?
Re2 Re1 Te2 60.223(15) . . ?
Re3 Re1 Te2 120.183(17) 3_675 . ?
Re3 Re1 Te2 60.201(15) . . ?
Te3 Re1 Te2 90.112(18) . . ?
C1 Re1 Te4 90.0(2) . . ?
Re2 Re1 Te4 120.193(18) 3_675 . ?
Re2 Re1 Te4 60.327(15) . . ?
Re3 Re1 Te4 60.167(15) 3_675 . ?
Re3 Re1 Te4 120.283(18) . . ?
Te3 Re1 Te4 179.40(2) . . ?
Te2 Re1 Te4 90.022(19) . . ?
C1 Re1 Te1 90.8(2) . . ?
Re2 Re1 Te1 60.153(15) 3_675 . ?
Re2 Re1 Te1 120.321(17) . . ?
Re3 Re1 Te1 60.361(14) 3_675 . ?
Re3 Re1 Te1 120.114(18) . . ?
Te3 Re1 Te1 89.687(19) . . ?
Te2 Re1 Te1 179.44(2) . . ?
Te4 Re1 Te1 90.174(19) . . ?
C2 Re2 Re1 135.9(2) . 3_675 ?
C2 Re2 Re3 134.9(2) . 3_675 ?
Re1 Re2 Re3 60.161(11) 3_675 3_675 ?
C2 Re2 Re1 133.9(2) . . ?
Re1 Re2 Re1 90.144(13) 3_675 . ?
Re3 Re2 Re1 60.057(12) 3_675 . ?
C2 Re2 Re3 134.9(2) . . ?
Re1 Re2 Re3 60.078(12) 3_675 . ?
Re3 Re2 Re3 90.207(13) 3_675 . ?
Re1 Re2 Re3 60.110(11) . . ?
C2 Re2 Te3 90.4(2) . 3_675 ?
Re1 Re2 Te3 60.177(15) 3_675 3_675 ?
Re3 Re2 Te3 60.331(14) 3_675 3_675 ?
Re1 Re2 Te3 120.388(16) . 3_675 ?
Re3 Re2 Te3 120.254(18) . 3_675 ?
C2 Re2 Te1 90.1(2) . 3_675 ?
Re1 Re2 Te1 60.365(15) 3_675 3_675 ?
Re3 Re2 Te1 120.524(17) 3_675 3_675 ?
Re1 Re2 Te1 120.558(18) . 3_675 ?
Re3 Re2 Te1 60.449(15) . 3_675 ?
Te3 Re2 Te1 89.789(19) 3_675 3_675 ?
C2 Re2 Te2 89.0(2) . . ?
Re1 Re2 Te2 120.299(18) 3_675 . ?
Re3 Re2 Te2 120.190(17) 3_675 . ?
Re1 Re2 Te2 60.134(14) . . ?
Re3 Re2 Te2 60.222(15) . . ?
Te3 Re2 Te2 179.39(2) 3_675 . ?
Te1 Re2 Te2 90.165(19) 3_675 . ?
C2 Re2 Te4 89.0(2) . . ?
Re1 Re2 Te4 120.306(17) 3_675 . ?
Re3 Re2 Te4 60.146(15) 3_675 . ?
Re1 Re2 Te4 60.171(15) . . ?
Re3 Re2 Te4 120.280(18) . . ?
Te3 Re2 Te4 90.155(18) 3_675 . ?
Te1 Re2 Te4 179.14(2) 3_675 . ?
Te2 Re2 Te4 89.882(19) . . ?
C3 Re3 Re2 135.5(2) . 3_675 ?
C3 Re3 Re2 134.7(2) . . ?
Re2 Re3 Re2 89.793(13) 3_675 . ?
C3 Re3 Re1 135.4(2) . 3_675 ?
Re2 Re3 Re1 59.982(11) 3_675 3_675 ?
Re2 Re3 Re1 59.896(12) . 3_675 ?
C3 Re3 Re1 134.7(2) . . ?
Re2 Re3 Re1 59.876(11) 3_675 . ?
Re2 Re3 Re1 59.934(12) . . ?
Re1 Re3 Re1 89.937(13) 3_675 . ?
C3 Re3 Te4 90.3(2) . 3_675 ?
Re2 Re3 Te4 60.350(14) 3_675 3_675 ?
Re2 Re3 Te4 120.110(18) . 3_675 ?
Re1 Re3 Te4 60.215(15) 3_675 3_675 ?
Re1 Re3 Te4 120.226(17) . 3_675 ?
C3 Re3 Te2 89.4(2) . . ?
Re2 Re3 Te2 119.934(17) 3_675 . ?
Re2 Re3 Te2 60.167(15) . . ?
Re1 Re3 Te2 120.063(17) 3_675 . ?
Re1 Re3 Te2 60.058(15) . . ?
Te4 Re3 Te2 179.66(2) 3_675 . ?
C3 Re3 Te3 90.0(2) . . ?
Re2 Re3 Te3 60.089(15) 3_675 . ?
Re2 Re3 Te3 119.936(17) . . ?
Re1 Re3 Te3 120.071(16) 3_675 . ?
Re1 Re3 Te3 60.002(15) . . ?
Te4 Re3 Te3 90.133(19) 3_675 . ?
Te2 Re3 Te3 89.873(19) . . ?
C3 Re3 Te1 89.9(2) . 3_675 ?
Re2 Re3 Te1 120.150(17) 3_675 3_675 ?
Re2 Re3 Te1 60.045(15) . 3_675 ?
Re1 Re3 Te1 60.168(14) 3_675 3_675 ?
Re1 Re3 Te1 119.978(18) . 3_675 ?
Te4 Re3 Te1 90.091(19) 3_675 3_675 ?
Te2 Re3 Te1 89.902(19) . 3_675 ?
Te3 Re3 Te1 179.74(2) . 3_675 ?
Re2 Te1 Re1 59.483(14) 3_675 . ?
Re2 Te1 Re3 59.506(14) 3_675 3_675 ?
Re1 Te1 Re3 59.471(14) . 3_675 ?
Re1 Te2 Re2 59.643(14) . . ?
Re1 Te2 Re3 59.741(14) . . ?
Re2 Te2 Re3 59.611(15) . . ?
Re1 Te3 Re2 59.613(15) . 3_675 ?
Re1 Te3 Re3 59.721(14) . . ?
Re2 Te3 Re3 59.580(14) 3_675 . ?
Re3 Te4 Re1 59.619(15) 3_675 . ?
Re3 Te4 Re2 59.504(15) 3_675 . ?
Re1 Te4 Re2 59.503(15) . . ?
N1 C1 Re1 178.8(7) . . ?
N2 C2 Re2 178.8(7) . . ?
N3 C3 Re3 179.2(8) . . ?
N12 Ni1 N11 82.7(3) . . ?
N12 Ni1 N14 172.4(3) . . ?
N11 Ni1 N14 90.3(3) . . ?
N12 Ni1 N13 91.4(3) . . ?
N11 Ni1 N13 173.9(3) . . ?
N14 Ni1 N13 95.7(3) . . ?
N12 Ni1 N15 91.3(3) . . ?
N11 Ni1 N15 92.2(3) . . ?
N14 Ni1 N15 92.1(3) . . ?
N13 Ni1 N15 86.4(3) . . ?
N12 Ni1 N16 92.1(3) . . ?
N11 Ni1 N16 90.6(3) . . ?
N14 Ni1 N16 84.9(3) . . ?
N13 Ni1 N16 91.1(3) . . ?
N15 Ni1 N16 175.9(3) . . ?
C11 N11 Ni1 106.9(5) . . ?
C11 N11 H1A 110.3 . . ?
Ni1 N11 H1A 110.3 . . ?
C11 N11 H1B 110.3 . . ?
Ni1 N11 H1B 110.3 . . ?
H1A N11 H1B 108.6 . . ?
C12 N12 Ni1 107.5(5) . . ?
C12 N12 H2A 110.2 . . ?
Ni1 N12 H2A 110.2 . . ?
C12 N12 H2B 110.2 . . ?
Ni1 N12 H2B 110.2 . . ?
H2A N12 H2B 108.5 . . ?
Ni1 N13 H13A 109.5 . . ?
Ni1 N13 H13B 109.5 . . ?
H13A N13 H13B 109.5 . . ?
Ni1 N13 H13C 109.5 . . ?
H13A N13 H13C 109.5 . . ?
H13B N13 H13C 109.5 . . ?
Ni1 N14 H14A 109.5 . . ?
Ni1 N14 H14B 109.5 . . ?
H14A N14 H14B 109.5 . . ?
Ni1 N14 H14C 109.5 . . ?
H14A N14 H14C 109.5 . . ?
H14B N14 H14C 109.5 . . ?
Ni1 N15 H15A 109.5 . . ?
Ni1 N15 H15B 109.5 . . ?
H15A N15 H15B 109.5 . . ?
Ni1 N15 H15C 109.5 . . ?
H15A N15 H15C 109.5 . . ?
H15B N15 H15C 109.5 . . ?
Ni1 N16 H16A 109.5 . . ?
Ni1 N16 H16B 109.5 . . ?
H16A N16 H16B 109.5 . . ?
Ni1 N16 H16C 109.5 . . ?
H16A N16 H16C 109.5 . . ?
H16B N16 H16C 109.5 . . ?
N11 C11 C12 109.6(7) . . ?
N11 C11 H6B 109.8 . . ?
C12 C11 H6B 109.7 . . ?
N11 C11 H6C 109.7 . . ?
C12 C11 H6C 109.7 . . ?
H6B C11 H6C 108.2 . . ?
N12 C12 C11 109.1(7) . . ?
N12 C12 H3B 109.9 . . ?
C11 C12 H3B 109.9 . . ?
N12 C12 H3C 109.9 . . ?
C11 C12 H3C 109.9 . . ?
H3B C12 H3C 108.3 . . ?
HO1A O1 HO1B 113.3(10) . . ?

loop_
_geom_bond_atom_site_label_1
_geom_bond_atom_site_label_2
_geom_bond_distance
_geom_bond_site_symmetry_2
_geom_bond_publ_flag
Re1 C1 2.097(9) . ?
Re1 Re2 2.6735(5) 3_675 ?
Re1 Re2 2.6764(4) . ?
Re1 Re3 2.6785(5) 3_675 ?
Re1 Re3 2.6812(4) . ?
Re1 Te3 2.6888(6) . ?
Re1 Te2 2.6898(6) . ?
Re1 Te4 2.6946(6) . ?
Re1 Te1 2.6975(6) . ?
Re2 C2 2.106(9) . ?
Re2 Re1 2.6735(5) 3_675 ?
Re2 Re3 2.6759(4) 3_675 ?
Re2 Re3 2.6771(5) . ?
Re2 Te3 2.6897(6) 3_675 ?
Re2 Te1 2.6918(6) 3_675 ?
Re2 Te2 2.6922(6) . ?
Re2 Te4 2.6988(6) . ?
Re3 C3 2.095(8) . ?
Re3 Re2 2.6759(4) 3_675 ?
Re3 Re1 2.6785(5) 3_675 ?
Re3 Te4 2.6933(6) 3_675 ?
Re3 Te2 2.6936(6) . ?
Re3 Te3 2.6962(6) . ?
Re3 Te1 2.7027(6) 3_675 ?
Te1 Re2 2.6918(6) 3_675 ?
Te1 Re3 2.7027(6) 3_675 ?
Te3 Re2 2.6897(6) 3_675 ?
Te4 Re3 2.6933(6) 3_675 ?
C1 N1 1.150(11) . ?
C2 N2 1.135(10) . ?
C3 N3 1.141(10) . ?
Ni1 N12 2.118(7) . ?
Ni1 N11 2.120(6) . ?
Ni1 N14 2.128(7) . ?
Ni1 N13 2.127(6) . ?
Ni1 N15 2.136(7) . ?
Ni1 N16 2.138(6) . ?
N11 C11 1.484(12) . ?
N11 H1A 0.9200 . ?
N11 H1B 0.9200 . ?
N12 C12 1.478(10) . ?
N12 H2A 0.9200 . ?
N12 H2B 0.9200 . ?
N13 H13A 0.9100 . ?
N13 H13B 0.9100 . ?
N13 H13C 0.9100 . ?
N14 H14A 0.9100 . ?
N14 H14B 0.9100 . ?
N14 H14C 0.9100 . ?
N15 H15A 0.9100 . ?
N15 H15B 0.9100 . ?
N15 H15C 0.9100 . ?
N16 H16A 0.9100 . ?
N16 H16B 0.9100 . ?
N16 H16C 0.9100 . ?
C11 C12 1.493(13) . ?
C11 H6B 0.9900 . ?
C11 H6C 0.9900 . ?
C12 H3B 0.9900 . ?
C12 H3C 0.9900 . ?
O1 HO1A 0.979(11) . ?
O1 HO1B 0.972(9) . ?
